data_9000675
loop_
_publ_author_name
'Veblen, D. R.'
'Burnham, C. W.'

_publ_section_title
;
 New biopyriboles from Chester, Vermont: II. The crystal chemistry of
 jimthompsonite, clinojimthompsonite, and chesterite, and the amphibole-mica
 reaction
;
_journal_name_full 'American Mineralogist'
_journal_page_first 1053
_journal_page_last 1073
_journal_volume 63
_journal_year 1978
_chemical_formula_sum 'Fe1.021 H2 Mg3.979 O18 Si6'
_chemical_name_mineral Clinojimthompsonite
_space_group_IT_number 15
_symmetry_space_group_name_Hall '-C 2yc'
_symmetry_space_group_name_H-M 'C 1 2/c 1'
_cell_angle_alpha 90
_cell_angle_beta 109.5
_cell_angle_gamma 90
_cell_formula_units_Z 4
_cell_length_a 9.874
_cell_length_b 27.240
_cell_length_c 5.316
_cell_volume 1347.820
_database_code_amcsd 0000688
_exptl_crystal_density_diffrn 3.017
_cod_original_cell_volume 1347.819
_cod_original_formula_sum '(Mg3.979 Fe1.021) Si6 (O18 H2)'
_cod_database_code 9000675

loop_
_space_group_symop_operation_xyz
x,y,z
1/2+x,1/2+y,z
x,-y,1/2+z
1/2+x,1/2-y,1/2+z
-x,y,1/2-z
1/2-x,1/2+y,1/2-z
-x,-y,-z
1/2-x,1/2-y,-z

loop_
_atom_site_label
_atom_site_fract_x
_atom_site_fract_y
_atom_site_fract_z
_atom_site_occupancy
_atom_site_U_iso_or_equiv
_atom_site_type_symbol
_atom_site_attached_hydrogens
Mg1 0.00000 0.02890 0.25000 0.96800 0.00177 Mg 0
Fe1 0.00000 0.02890 0.25000 0.03200 0.00177 Fe 0
Mg2 0.00000 0.08490 0.75000 0.95900 0.00203 Mg 0
Fe2 0.00000 0.08490 0.75000 0.04100 0.00203 Fe 0
Mg3 0.00000 0.14280 0.25000 0.90500 0.00228 Mg 0
Fe3 0.00000 0.14280 0.25000 0.09500 0.00228 Fe 0
Mg4 0.00000 0.20130 0.75000 0.99200 0.00190 Mg 0
Fe4 0.00000 0.20130 0.75000 0.00800 0.00190 Fe 0
Fe5 0.00000 0.25690 0.25000 0.84500 0.00545 Fe 0
Mg5 0.00000 0.25690 0.25000 0.15500 0.00545 Mg 0
Si1 0.29090 0.02770 0.76560 1.00000 0.00228 Si 0
Si2 0.28800 0.13590 0.76100 1.00000 0.00304 Si 0
Si3 0.29710 0.19620 0.26300 1.00000 0.00317 Si 0
O-H 0.11530 0.08500 0.15660 1.00000 0.00291 O 1
O1 0.34990 0.00370 0.54130 1.00000 0.00532 O 0
O2 0.11540 0.02780 0.65520 1.00000 0.00595 O 0
O3 0.34490 0.08400 0.81970 1.00000 0.00418 O 0
O4 0.11490 0.14200 0.65550 1.00000 0.00608 O 0
O5 0.35350 0.17130 0.03440 1.00000 0.00747 O 0
O6 0.35230 0.16280 0.53900 1.00000 0.00963 O 0
O7 0.12190 0.19830 0.15360 1.00000 0.00570 O 0
O8 0.37770 0.24740 0.35810 1.00000 0.00608 O 0

loop_
_cod_changelog_entry_id
_cod_changelog_entry_author
_cod_changelog_entry_date
_cod_changelog_entry_text
1
;cod-tools version 3.8.0
Id: cif_guess_AMCSD_atom_types 9574 2023-05-10 09:00:05Z saulius
;
2023-05-10T18:46:36+03:00
;Derived atom types and hydrogen counts
from atom names that follow the AMCSD naming convention
(Wat == water, O-H == hydroxyl).
;

loop_
_cod_related_entry_id
_cod_related_entry_database
_cod_related_entry_code
1 AMCSD 0000688
